data_7225713
loop_
_publ_author_name
'Wojciechowska, Martyna'
'Szklarz, Przemys\/law'
'Bia\/lo\'nska, Agata'
'Baran, Jan'
'Janicki, Rafa\/l'
'Medycki, Wojciech'
'Durlak, Piotr'
'Piecha-Bisiorek, Anna'
'Jakubas, Ryszard'

_publ_section_title
;
 Enormous lattice distortion through an isomorphous phase transition in an
 organic--inorganic hybrid based on haloantimonate(iii)
;
_journal_issue 33
_journal_name_full CrystEngComm
_journal_page_first 6184
_journal_paper_doi 10.1039/C6CE01008C
_journal_volume 18
_journal_year 2016
_chemical_formula_moiety 'C8 H20 N, Br4 Sb'
_chemical_formula_sum 'C8 H20 Br4 N Sb'
_chemical_formula_weight 571.64
_chemical_name_systematic
;
Bis(diisobutylammonium) octabromodiantimonate(III)
;
_space_group_crystal_system monoclinic
_space_group_IT_number 14
_space_group_name_Hall '-P 2ybc'
_space_group_name_H-M_alt 'P 1 21/c 1'
_symmetry_space_group_name_Hall '-P 2ybc'
_symmetry_space_group_name_H-M 'P 1 21/c 1'
_atom_sites_solution_hydrogens geom
_audit_creation_method SHELXL-2014
_audit_update_record
;
2016-04-20 deposited with the CCDC.
2016-06-27 downloaded from the CCDC.
;
_cell_angle_alpha 90
_cell_angle_beta 96.32(2)
_cell_angle_gamma 90
_cell_formula_units_Z 4
_cell_length_a 6.046(2)
_cell_length_b 18.186(3)
_cell_length_c 14.839(3)
_cell_measurement_reflns_used 11923
_cell_measurement_temperature 100(2)
_cell_measurement_theta_max 36.8817
_cell_measurement_theta_min 2.9750
_cell_volume 1621.7(7)
_computing_cell_refinement
;
CrysAlisPro, Agilent Technologies,
Version 1.171.36.28 (release 01-02-2013 CrysAlis171 .NET)
(compiled Feb  1 2013,16:14:44)
;
_computing_data_collection
;
CrysAlisPro, Agilent Technologies,
Version 1.171.36.28 (release 01-02-2013 CrysAlis171 .NET)
(compiled Feb  1 2013,16:14:44)
;
_computing_data_reduction
;
CrysAlisPro, Agilent Technologies,
Version 1.171.36.28 (release 01-02-2013 CrysAlis171 .NET)
(compiled Feb  1 2013,16:14:44)
;
_computing_structure_refinement 'SHELXL-2014/7 (Sheldrick, 2014)'
_computing_structure_solution 'SHELXS-2014/7 (Sheldrick, 2014)'
_diffrn_ambient_temperature 100(2)
_diffrn_detector_area_resol_mean 8.3359
_diffrn_measured_fraction_theta_full 0.999
_diffrn_measured_fraction_theta_max 0.779
_diffrn_measurement_device_type 'Xcalibur, Sapphire2, large Be window'
_diffrn_measurement_method \w
_diffrn_radiation_type MoK\a
_diffrn_radiation_wavelength 0.71073
_diffrn_reflns_av_R_equivalents 0.0455
_diffrn_reflns_av_unetI/netI 0.0457
_diffrn_reflns_Laue_measured_fraction_full 0.999
_diffrn_reflns_Laue_measured_fraction_max 0.779
_diffrn_reflns_limit_h_max 6
_diffrn_reflns_limit_h_min -9
_diffrn_reflns_limit_k_max 30
_diffrn_reflns_limit_k_min -30
_diffrn_reflns_limit_l_max 19
_diffrn_reflns_limit_l_min -24
_diffrn_reflns_number 21768
_diffrn_reflns_point_group_measured_fraction_full 0.999
_diffrn_reflns_point_group_measured_fraction_max 0.779
_diffrn_reflns_theta_full 27.000
_diffrn_reflns_theta_max 36.972
_diffrn_reflns_theta_min 2.981
_diffrn_source 'Enhance (Mo) X-ray Source'
_exptl_absorpt_coefficient_mu 11.530
_exptl_absorpt_correction_T_max 0.274
_exptl_absorpt_correction_T_min 0.077
_exptl_absorpt_correction_type analytical
_exptl_absorpt_process_details
;
CrysAlisPro, Agilent Technologies,
Version 1.171.36.28c (release 15-05-2013 CrysAlis171 .NET)
(compiled May 15 2013,09:16:53)
Analytical numeric absorption correction using a multifaceted crystal
            model based on expressions derived by R.C. Clark & J.S. Reid.
(Clark, R. C. & Reid, J. S. (1995). Acta Cryst. A51, 887-897)
;
_exptl_crystal_colour colourless
_exptl_crystal_density_diffrn 2.341
_exptl_crystal_description needle
_exptl_crystal_F_000 1064
_exptl_crystal_recrystallization_method 'Re-crystallisation from solvent'
_exptl_crystal_size_max 0.500
_exptl_crystal_size_mid 0.240
_exptl_crystal_size_min 0.180
_refine_diff_density_max 1.359
_refine_diff_density_min -1.318
_refine_diff_density_rms 0.242
_refine_ls_extinction_method none
_refine_ls_goodness_of_fit_ref 1.007
_refine_ls_hydrogen_treatment constr
_refine_ls_matrix_type full
_refine_ls_number_parameters 131
_refine_ls_number_reflns 6414
_refine_ls_number_restraints 0
_refine_ls_restrained_S_all 1.007
_refine_ls_R_factor_all 0.0511
_refine_ls_R_factor_gt 0.0325
_refine_ls_shift/su_max 0.002
_refine_ls_shift/su_mean 0.000
_refine_ls_structure_factor_coef Fsqd
_refine_ls_weighting_details 'w=1/[\s^2^(Fo^2^)+(0.0387P)^2^] where P=(Fo^2^+2Fc^2^)/3'
_refine_ls_weighting_scheme calc
_refine_ls_wR_factor_gt 0.0724
_refine_ls_wR_factor_ref 0.0752
_reflns_Friedel_coverage 0.000
_reflns_number_gt 4633
_reflns_number_total 6414
_reflns_threshold_expression 'I > 2\s(I)'
_cod_data_source_file c6ce01008c3.cif
_cod_data_source_block SbBrDIBA100K
_cod_depositor_comments 'Adding full bibliography for 7225712--7225715.cif.'
_cod_database_code 7225713
_shelx_space_group_comment
;
The symmetry employed for this shelxl refinement is uniquely defined
by the following loop, which should always be used as a source of
symmetry information in preference to the above space-group names.
They are only intended as comments.
;
_shelx_estimated_absorpt_t_min 0.069
_shelx_estimated_absorpt_t_max 0.231
_shelxl_version_number 2014-3
_solvent_exptl_crystal_recrystallization_method water

loop_
_space_group_symop_operation_xyz
'x, y, z'
'-x, y+1/2, -z+1/2'
'-x, -y, -z'
'x, -y-1/2, z-1/2'

loop_
_atom_site_label
_atom_site_type_symbol
_atom_site_fract_x
_atom_site_fract_y
_atom_site_fract_z
_atom_site_U_iso_or_equiv
_atom_site_adp_type
_atom_site_occupancy
_atom_site_site_symmetry_order
_atom_site_calc_flag
_atom_site_refinement_flags_posn
_atom_site_refinement_flags_adp
Sb Sb 0.48461(3) 0.59610(2) 0.11203(2) 0.01299(5) Uani 1 1 d . .
Br1 Br 0.08094(5) 0.55957(2) 0.10983(2) 0.01968(7) Uani 1 1 d . .
Br2 Br 0.58887(5) 0.43330(2) 0.10982(2) 0.01498(7) Uani 1 1 d . .
Br3 Br 0.38888(6) 0.73622(2) 0.11832(2) 0.02096(7) Uani 1 1 d . .
Br4 Br 0.56745(5) 0.59120(2) 0.28344(2) 0.01981(7) Uani 1 1 d . .
N N 0.1273(4) 0.37722(13) 0.20212(18) 0.0162(5) Uani 1 1 d . .
H1 H 0.0015 0.4047 0.1906 0.019 Uiso 1 1 calc R U
H2 H 0.2127 0.3853 0.1563 0.019 Uiso 1 1 calc R U
C1 C 0.0632(5) 0.29781(16) 0.2013(2) 0.0179(6) Uani 1 1 d . .
H1A H -0.0584 0.2907 0.2401 0.021 Uiso 1 1 calc R U
H1B H 0.1923 0.2682 0.2272 0.021 Uiso 1 1 calc R U
C2 C -0.0131(5) 0.27075(16) 0.1057(2) 0.0173(6) Uani 1 1 d . .
H2A H -0.1283 0.3055 0.0772 0.021 Uiso 1 1 calc R U
C3 C 0.1773(6) 0.26822(19) 0.0474(2) 0.0265(7) Uani 1 1 d . .
H3A H 0.2483 0.3167 0.0474 0.040 Uiso 1 1 calc R U
H3B H 0.1200 0.2548 -0.0147 0.040 Uiso 1 1 calc R U
H3C H 0.2866 0.2316 0.0719 0.040 Uiso 1 1 calc R U
C4 C -0.1207(6) 0.19519(18) 0.1127(3) 0.0266(7) Uani 1 1 d . .
H4A H -0.1773 0.1779 0.0520 0.040 Uiso 1 1 calc R U
H4B H -0.2440 0.1989 0.1502 0.040 Uiso 1 1 calc R U
H4C H -0.0098 0.1603 0.1405 0.040 Uiso 1 1 calc R U
C5 C 0.2529(5) 0.40357(16) 0.2897(2) 0.0177(6) Uani 1 1 d . .
H5A H 0.3957 0.3766 0.2996 0.021 Uiso 1 1 calc R U
H5B H 0.2882 0.4563 0.2833 0.021 Uiso 1 1 calc R U
C6 C 0.1321(5) 0.39424(16) 0.3720(2) 0.0166(6) Uani 1 1 d . .
H6A H 0.1012 0.3407 0.3796 0.020 Uiso 1 1 calc R U
C7 C 0.2845(6) 0.42028(19) 0.4548(2) 0.0242(7) Uani 1 1 d . .
H7A H 0.4211 0.3908 0.4610 0.036 Uiso 1 1 calc R U
H7B H 0.2081 0.4146 0.5093 0.036 Uiso 1 1 calc R U
H7C H 0.3221 0.4722 0.4472 0.036 Uiso 1 1 calc R U
C8 C -0.0874(6) 0.4353(2) 0.3641(3) 0.0321(9) Uani 1 1 d . .
H8A H -0.0610 0.4875 0.3531 0.048 Uiso 1 1 calc R U
H8B H -0.1562 0.4297 0.4205 0.048 Uiso 1 1 calc R U
H8C H -0.1868 0.4151 0.3135 0.048 Uiso 1 1 calc R U

loop_
_atom_site_aniso_label
_atom_site_aniso_U_11
_atom_site_aniso_U_22
_atom_site_aniso_U_33
_atom_site_aniso_U_23
_atom_site_aniso_U_13
_atom_site_aniso_U_12
Sb 0.01300(9) 0.01292(8) 0.01297(9) -0.00115(7) 0.00105(7) -0.00090(7)
Br1 0.01322(14) 0.01964(13) 0.02600(17) 0.00150(12) 0.00127(12) -0.00159(11)
Br2 0.01495(14) 0.01555(12) 0.01450(14) -0.00057(10) 0.00180(11) -0.00001(10)
Br3 0.02541(16) 0.01302(11) 0.02401(16) 0.00026(11) 0.00074(13) 0.00058(11)
Br4 0.02624(16) 0.01903(13) 0.01326(14) -0.00202(11) -0.00186(12) 0.00275(12)
N 0.0197(12) 0.0138(10) 0.0149(12) 0.0004(9) 0.0013(10) -0.0015(9)
C1 0.0200(15) 0.0145(11) 0.0188(15) 0.0007(11) 0.0007(12) -0.0015(11)
C2 0.0193(14) 0.0144(11) 0.0173(14) 0.0002(11) -0.0010(12) 0.0005(11)
C3 0.0298(18) 0.0249(15) 0.0259(18) -0.0101(14) 0.0083(15) -0.0036(14)
C4 0.0260(17) 0.0214(14) 0.0312(19) -0.0005(14) -0.0017(15) -0.0052(13)
C5 0.0194(14) 0.0189(12) 0.0147(14) -0.0012(11) 0.0014(12) -0.0026(11)
C6 0.0214(15) 0.0160(12) 0.0122(13) -0.0012(11) 0.0009(11) 0.0002(11)
C7 0.0273(17) 0.0273(15) 0.0171(16) -0.0027(13) -0.0020(13) -0.0020(13)
C8 0.0249(18) 0.050(2) 0.0211(18) -0.0046(16) 0.0000(14) 0.0130(16)

loop_
_atom_type_symbol
_atom_type_description
_atom_type_scat_dispersion_real
_atom_type_scat_dispersion_imag
_atom_type_scat_source
C C 0.0033 0.0016 'International Tables Vol C Tables 4.2.6.8 and 6.1.1.4'
H H 0.0000 0.0000 'International Tables Vol C Tables 4.2.6.8 and 6.1.1.4'
N N 0.0061 0.0033 'International Tables Vol C Tables 4.2.6.8 and 6.1.1.4'
Br Br -0.2901 2.4595 'International Tables Vol C Tables 4.2.6.8 and 6.1.1.4'
Sb Sb -0.5866 1.5461 'International Tables Vol C Tables 4.2.6.8 and 6.1.1.4'

loop_
_geom_angle_atom_site_label_1
_geom_angle_atom_site_label_2
_geom_angle_atom_site_label_3
_geom_angle
_geom_angle_site_symmetry_1
_geom_angle_site_symmetry_3
Br1 Sb Br4 95.02(2) . .
Br1 Sb Br3 92.254(16) . .
Br4 Sb Br3 91.057(12) . .
Br1 Sb Br2 86.831(14) . .
Br4 Sb Br2 87.603(11) . .
Br3 Sb Br2 178.305(13) . .
Br1 Sb Br2 85.48(2) . 3_665
Br4 Sb Br2 168.169(11) . 3_665
Br3 Sb Br2 100.741(12) . 3_665
Br2 Sb Br2 80.616(11) . 3_665
Br1 Sb Br1 154.295(16) . 1_655
Br4 Sb Br1 85.23(2) . 1_655
Br3 Sb Br1 113.449(11) . 1_655
Br2 Sb Br1 67.482(8) . 1_655
Br2 Sb Br1 89.22(2) 3_665 1_655
C1 N C5 114.8(2) . .
C1 N H1 108.6 . .
C5 N H1 108.6 . .
C1 N H2 108.6 . .
C5 N H2 108.6 . .
H1 N H2 107.6 . .
N C1 C2 111.8(2) . .
N C1 H1A 109.3 . .
C2 C1 H1A 109.3 . .
N C1 H1B 109.3 . .
C2 C1 H1B 109.3 . .
H1A C1 H1B 107.9 . .
C3 C2 C1 111.7(3) . .
C3 C2 C4 111.5(3) . .
C1 C2 C4 108.3(3) . .
C3 C2 H2A 108.4 . .
C1 C2 H2A 108.4 . .
C4 C2 H2A 108.4 . .
C2 C3 H3A 109.5 . .
C2 C3 H3B 109.5 . .
H3A C3 H3B 109.5 . .
C2 C3 H3C 109.5 . .
H3A C3 H3C 109.5 . .
H3B C3 H3C 109.5 . .
C2 C4 H4A 109.5 . .
C2 C4 H4B 109.5 . .
H4A C4 H4B 109.5 . .
C2 C4 H4C 109.5 . .
H4A C4 H4C 109.5 . .
H4B C4 H4C 109.5 . .
C6 C5 N 114.9(3) . .
C6 C5 H5A 108.5 . .
N C5 H5A 108.5 . .
C6 C5 H5B 108.5 . .
N C5 H5B 108.5 . .
H5A C5 H5B 107.5 . .
C5 C6 C8 112.4(3) . .
C5 C6 C7 108.4(3) . .
C8 C6 C7 110.8(3) . .
C5 C6 H6A 108.4 . .
C8 C6 H6A 108.4 . .
C7 C6 H6A 108.4 . .
C6 C7 H7A 109.5 . .
C6 C7 H7B 109.5 . .
H7A C7 H7B 109.5 . .
C6 C7 H7C 109.5 . .
H7A C7 H7C 109.5 . .
H7B C7 H7C 109.5 . .
C6 C8 H8A 109.5 . .
C6 C8 H8B 109.5 . .
H8A C8 H8B 109.5 . .
C6 C8 H8C 109.5 . .
H8A C8 H8C 109.5 . .
H8B C8 H8C 109.5 . .

loop_
_geom_bond_atom_site_label_1
_geom_bond_atom_site_label_2
_geom_bond_distance
_geom_bond_site_symmetry_2
Sb Br1 2.5261(9) .
Sb Br4 2.5393(7) .
Sb Br3 2.6170(5) .
Sb Br2 3.0280(6) .
Sb Br2 3.3163(8) 3_665
Sb Br1 3.6698(12) 1_655
N C1 1.495(4) .
N C5 1.509(4) .
N H1 0.9100 .
N H2 0.9100 .
C1 C2 1.524(4) .
C1 H1A 0.9900 .
C1 H1B 0.9900 .
C2 C3 1.515(5) .
C2 C4 1.529(4) .
C2 H2A 1.0000 .
C3 H3A 0.9800 .
C3 H3B 0.9800 .
C3 H3C 0.9800 .
C4 H4A 0.9800 .
C4 H4B 0.9800 .
C4 H4C 0.9800 .
C5 C6 1.500(4) .
C5 H5A 0.9900 .
C5 H5B 0.9900 .
C6 C8 1.515(5) .
C6 C7 1.528(4) .
C6 H6A 1.0000 .
C7 H7A 0.9800 .
C7 H7B 0.9800 .
C7 H7C 0.9800 .
C8 H8A 0.9800 .
C8 H8B 0.9800 .
C8 H8C 0.9800 .

loop_
_geom_hbond_atom_site_label_D
_geom_hbond_atom_site_label_H
_geom_hbond_atom_site_label_A
_geom_hbond_distance_DH
_geom_hbond_distance_HA
_geom_hbond_distance_DA
_geom_hbond_angle_DHA
_geom_hbond_site_symmetry_A
N H1 Br2 0.91 2.70 3.540(3) 154.5 1_455
N H2 Br2 0.91 2.60 3.398(3) 146.9 .
N H1 Br2 0.91 2.70 3.540(3) 154.5 1_455
N H2 Br2 0.91 2.60 3.398(3) 146.9 .
N H1 Br2 0.91 2.70 3.540(3) 154.5 1_455

loop_
_geom_torsion_atom_site_label_1
_geom_torsion_atom_site_label_2
_geom_torsion_atom_site_label_3
_geom_torsion_atom_site_label_4
_geom_torsion
C5 N C1 C2 -166.7(3)
N C1 C2 C3 68.5(3)
N C1 C2 C4 -168.2(3)
C1 N C5 C6 -58.7(3)
N C5 C6 C8 -59.6(3)
N C5 C6 C7 177.6(2)
